data_4110909
loop_
_publ_author_name
'Bin Li'
'John D. Corbett'

_publ_section_title
;
 Intermetallic Compounds with 1D Infinite Tunnels. Syntheses and
 Structures of AAu4In2 (A = K, Rb)
;
_journal_name_full 'Journal of the American Chemical Society'
_journal_page_first 12392
_journal_page_last 12393
_journal_paper_doi 10.1021/ja063503z
_journal_volume 128
_journal_year 2006
_chemical_formula_sum 'Au4 In2 Rb'
_chemical_formula_weight 1102.98
_chemical_name_systematic
; 
 ? 
;
_space_group_IT_number 140
_symmetry_cell_setting tetragonal
_symmetry_space_group_name_Hall '-I 4 2c'
_symmetry_space_group_name_H-M 'I 4/m c m'
_atom_sites_solution_hydrogens geom
_atom_sites_solution_primary direct
_atom_sites_solution_secondary difmap
_audit_creation_method SHELXL-97
_cell_angle_alpha 90.00
_cell_angle_beta 90.00
_cell_angle_gamma 90.00
_cell_formula_units_Z 4
_cell_length_a 8.8349(12)
_cell_length_b 8.8349(12)
_cell_length_c 8.2736(17)
_cell_measurement_temperature 293(2)
_cell_measurement_theta_max 28
_cell_measurement_theta_min 5
_cell_volume 645.80(18)
_computing_cell_refinement 'Bruker XSCANS'
_computing_data_collection 'Bruker XSCANS'
_computing_data_reduction 'Bruker SHELXTL'
_computing_molecular_graphics 'Bruker SHELXTL'
_computing_publication_material 'Bruker SHELXTL'
_computing_structure_refinement 'SHELXL-97 (Sheldrick, 1997)'
_computing_structure_solution 'SHELXS-97 (Sheldrick, 1990)'
_diffrn_ambient_temperature 293(2)
_diffrn_measured_fraction_theta_full 1.000
_diffrn_measured_fraction_theta_max 0.981
_diffrn_measurement_device_type 'Bruker P4'
_diffrn_measurement_method '\w scans'
_diffrn_radiation_monochromator graphite
_diffrn_radiation_source 'fine-focus sealed tube'
_diffrn_radiation_type MoK\a
_diffrn_radiation_wavelength 0.71073
_diffrn_reflns_av_R_equivalents 0.0426
_diffrn_reflns_av_sigmaI/netI 0.0518
_diffrn_reflns_limit_h_max 8
_diffrn_reflns_limit_h_min -8
_diffrn_reflns_limit_k_max 12
_diffrn_reflns_limit_k_min 0
_diffrn_reflns_limit_l_max 11
_diffrn_reflns_limit_l_min 0
_diffrn_reflns_number 443
_diffrn_reflns_theta_full 25.00
_diffrn_reflns_theta_max 29.32
_diffrn_reflns_theta_min 3.26
_exptl_absorpt_coefficient_mu 104.899
_exptl_absorpt_correction_type numerical
_exptl_crystal_colour 'copper metallic luster'
_exptl_crystal_density_diffrn 11.344
_exptl_crystal_description irregular
_exptl_crystal_F_000 1804
_exptl_crystal_size_max 0.29
_exptl_crystal_size_mid 0.23
_exptl_crystal_size_min 0.15
_refine_diff_density_max 6.000
_refine_diff_density_min -3.089
_refine_diff_density_rms 1.309
_refine_ls_extinction_coef 0.00055(14)
_refine_ls_extinction_expression Fc^*^=kFc[1+0.001xFc^2^\l^3^/sin(2\q)]^-1/4^
_refine_ls_extinction_method SHELXL
_refine_ls_goodness_of_fit_ref 1.247
_refine_ls_hydrogen_treatment mixed
_refine_ls_matrix_type full
_refine_ls_number_parameters 14
_refine_ls_number_reflns 259
_refine_ls_number_restraints 0
_refine_ls_restrained_S_all 1.247
_refine_ls_R_factor_all 0.0832
_refine_ls_R_factor_gt 0.0540
_refine_ls_shift/su_max 0.000
_refine_ls_shift/su_mean 0.000
_refine_ls_structure_factor_coef Fsqd
_refine_ls_weighting_details 'calc w=1/[\s^2^(Fo^2^)+(0.0501P)^2^+0.0000P] where P=(Fo^2^+2Fc^2^)/3'
_refine_ls_weighting_scheme calc
_refine_ls_wR_factor_gt 0.1299
_refine_ls_wR_factor_ref 0.1363
_reflns_number_gt 166
_reflns_number_total 259
_reflns_threshold_expression >2sigma(I)
_cod_data_source_file ja063503zrom20060519_122533_2.cif
_cod_data_source_block RbAu4In2
_cod_database_code 4110909

loop_
_symmetry_equiv_pos_as_xyz
'x, y, z'
'-x, -y, z'
'-y, x, z'
'y, -x, z'
'-x, y, -z+1/2'
'x, -y, -z+1/2'
'y, x, -z+1/2'
'-y, -x, -z+1/2'
'x+1/2, y+1/2, z+1/2'
'-x+1/2, -y+1/2, z+1/2'
'-y+1/2, x+1/2, z+1/2'
'y+1/2, -x+1/2, z+1/2'
'-x+1/2, y+1/2, -z+1'
'x+1/2, -y+1/2, -z+1'
'y+1/2, x+1/2, -z+1'
'-y+1/2, -x+1/2, -z+1'
'-x, -y, -z'
'x, y, -z'
'y, -x, -z'
'-y, x, -z'
'x, -y, z-1/2'
'-x, y, z-1/2'
'-y, -x, z-1/2'
'y, x, z-1/2'
'-x+1/2, -y+1/2, -z+1/2'
'x+1/2, y+1/2, -z+1/2'
'y+1/2, -x+1/2, -z+1/2'
'-y+1/2, x+1/2, -z+1/2'
'x+1/2, -y+1/2, z'
'-x+1/2, y+1/2, z'
'-y+1/2, -x+1/2, z'
'y+1/2, x+1/2, z'

loop_
_atom_site_label
_atom_site_type_symbol
_atom_site_fract_x
_atom_site_fract_y
_atom_site_fract_z
_atom_site_U_iso_or_equiv
_atom_site_adp_type
_atom_site_occupancy
_atom_site_symmetry_multiplicity
_atom_site_calc_flag
_atom_site_refinement_flags
Au Au 0.15197(12) 0.65197(12) 0.33447(15) 0.0217(6) Uani 1 2 d S
In In 0.1410(3) 0.6410(3) 0.0000 0.0193(9) Uani 1 4 d S
Rb Rb 0.0000 0.0000 0.2500 0.075(6) Uani 1 8 d S

loop_
_atom_site_aniso_label
_atom_site_aniso_U_11
_atom_site_aniso_U_22
_atom_site_aniso_U_33
_atom_site_aniso_U_23
_atom_site_aniso_U_13
_atom_site_aniso_U_12
Au 0.0243(7) 0.0243(7) 0.0165(7) 0.0013(5) 0.0013(5) -0.0047(6)
In 0.0204(13) 0.0204(13) 0.0171(15) 0.000 0.000 0.0003(16)
Rb 0.021(2) 0.021(2) 0.182(18) 0.000 0.000 0.000

loop_
_atom_type_symbol
_atom_type_description
_atom_type_scat_dispersion_real
_atom_type_scat_dispersion_imag
_atom_type_scat_source
Rb Rb -0.9393 2.9676 'International Tables Vol C Tables 4.2.6.8 and 6.1.1.4'
In In -0.7276 1.3100 'International Tables Vol C Tables 4.2.6.8 and 6.1.1.4'
Au Au -2.0133 8.8022 'International Tables Vol C Tables 4.2.6.8 and 6.1.1.4'

loop_
_geom_angle_atom_site_label_1
_geom_angle_atom_site_label_2
_geom_angle_atom_site_label_3
_geom_angle
_geom_angle_site_symmetry_1
_geom_angle_site_symmetry_3
Au Au In 177.16(10) 18_556 .
Au Au Au 119.71(6) 18_556 25_565
In Au Au 63.13(9) . 25_565
Au Au In 62.10(4) 18_556 25_565
In Au In 120.74(8) . 25_565
Au Au In 57.61(5) 25_565 25_565
Au Au In 62.13(3) 18_556 27_455
In Au In 115.77(6) . 27_455
Au Au In 142.61(7) 25_565 27_455
In Au In 110.74(6) 25_565 27_455
Au Au In 62.13(3) 18_556 11
In Au In 115.77(6) . 11
Au Au In 142.61(7) 25_565 11
In Au In 110.74(6) 25_565 11
In Au In 73.92(14) 27_455 11
Au Au Au 117.50(4) 18_556 27_455
In Au Au 60.51(7) . 27_455
Au Au Au 108.42(7) 25_565 27_455
In Au Au 140.387(9) 25_565 27_455
In Au Au 55.40(4) 27_455 27_455
In Au Au 100.75(6) 11 27_455
Au Au Au 117.50(4) 18_556 28
In Au Au 60.51(7) . 28
Au Au Au 108.42(7) 25_565 28
In Au Au 140.387(9) 25_565 28
In Au Au 100.75(6) 27_455 28
In Au Au 55.40(4) 11 28
Au Au Au 77.69(4) 27_455 28
Au Au Rb 101.77(2) 18_556 25
In Au Rb 79.28(4) . 25
Au Au Rb 65.70(2) 25_565 25
In Au Rb 77.27(3) 25_565 25
In Au Rb 77.23(6) 27_455 25
In Au Rb 151.04(8) 11 25
Au Au Rb 63.79(2) 27_455 25
Au Au Rb 134.56(5) 28 25
Au Au Rb 101.77(2) 18_556 1_565
In Au Rb 79.28(4) . 1_565
Au Au Rb 65.70(2) 25_565 1_565
In Au Rb 77.27(3) 25_565 1_565
In Au Rb 151.04(8) 27_455 1_565
In Au Rb 77.23(6) 11 1_565
Au Au Rb 134.56(5) 27_455 1_565
Au Au Rb 63.79(2) 28 1_565
Rb Au Rb 131.41(4) 25 1_565
Au In Au 174.3(2) . 18
Au In Au 59.26(8) . 25_565
Au In Au 115.06(13) 18 25_565
Au In Au 115.06(13) . 10_564
Au In Au 59.26(8) 18 10_564
Au In Au 55.79(8) 25_565 10_564
Au In Au 119.78(8) . 12_454
Au In Au 64.08(6) 18 12_454
Au In Au 138.60(7) 25_565 12_454
Au In Au 108.22(5) 10_564 12_454
Au In Au 119.78(8) . 11_554
Au In Au 64.08(6) 18 11_554
Au In Au 138.60(7) 25_565 11_554
Au In Au 108.22(5) 10_564 11_554
Au In Au 80.79(11) 12_454 11_554
Au In Au 64.08(6) . 27_455
Au In Au 119.78(8) 18 27_455
Au In Au 108.22(5) 25_565 27_455
Au In Au 138.60(7) 10_564 27_455
Au In Au 55.74(7) 12_454 27_455
Au In Au 106.08(14) 11_554 27_455
Au In Au 64.08(6) . 28
Au In Au 119.78(8) 18 28
Au In Au 108.22(5) 25_565 28
Au In Au 138.60(7) 10_564 28
Au In Au 106.08(14) 12_454 28
Au In Au 55.74(7) 11_554 28
Au In Au 80.79(11) 27_455 28
Au In Rb 57.64(3) . 25
Au In Rb 120.09(6) 18 25
Au In Rb 56.99(4) 25_565 25
Au In Rb 86.61(7) 10_564 25
Au In Rb 86.57(3) 12_454 25
Au In Rb 162.90(12) 11_554 25
Au In Rb 56.98(2) 27_455 25
Au In Rb 118.08(4) 28 25
Au In Rb 57.64(3) . 1_565
Au In Rb 120.09(6) 18 1_565
Au In Rb 56.99(4) 25_565 1_565
Au In Rb 86.61(7) 10_564 1_565
Au In Rb 162.90(12) 12_454 1_565
Au In Rb 86.57(3) 11_554 1_565
Au In Rb 118.08(4) 27_455 1_565
Au In Rb 56.98(2) 28 1_565
Rb In Rb 103.18(5) 25 1_565
Au In Rb 120.09(6) . 9_554
Au In Rb 57.64(3) 18 9_554
Au In Rb 86.61(7) 25_565 9_554
Au In Rb 56.99(4) 10_564 9_554
Au In Rb 56.98(2) 12_454 9_554
Au In Rb 118.08(4) 11_554 9_554
Au In Rb 86.57(3) 27_455 9_554
Au In Rb 162.90(12) 28 9_554
Rb In Rb 62.51(3) 25 9_554
Rb In Rb 140.04(11) 1_565 9_554
Au In Rb 120.09(6) . 17_565
Au In Rb 57.64(3) 18 17_565
Au In Rb 86.61(7) 25_565 17_565
Au In Rb 56.99(4) 10_564 17_565
Au In Rb 118.08(4) 12_454 17_565
Au In Rb 56.98(2) 11_554 17_565
Au In Rb 162.90(12) 27_455 17_565
Au In Rb 86.57(3) 28 17_565
Rb In Rb 140.04(11) 25 17_565
Rb In Rb 62.51(3) 1_565 17_565
Rb In Rb 103.18(5) 9_554 17_565
Au Rb Au 138.12(5) 3_655 28_545
Au Rb Au 156.47(4) 3_655 4_455
Au Rb Au 48.59(4) 28_545 4_455
Au Rb Au 48.59(4) 3_655 27_455
Au Rb Au 156.47(4) 28_545 27_455
Au Rb Au 138.12(5) 4_455 27_455
Au Rb Au 133.87(5) 3_655 26_445
Au Rb Au 87.617(8) 28_545 26_445
Au Rb Au 52.42(5) 4_455 26_445
Au Rb Au 87.617(8) 27_455 26_445
Au Rb Au 52.42(5) 3_655 25
Au Rb Au 87.617(8) 28_545 25
Au Rb Au 133.87(5) 4_455 25
Au Rb Au 87.617(8) 27_455 25
Au Rb Au 156.47(4) 26_445 25
Au Rb Au 87.617(8) 3_655 2_565
Au Rb Au 133.87(5) 28_545 2_565
Au Rb Au 87.617(8) 4_455 2_565
Au Rb Au 52.42(5) 27_455 2_565
Au Rb Au 48.59(4) 26_445 2_565
Au Rb Au 138.12(5) 25 2_565
Au Rb Au 87.617(8) 3_655 1_545
Au Rb Au 52.42(5) 28_545 1_545
Au Rb Au 87.617(8) 4_455 1_545
Au Rb Au 133.87(5) 27_455 1_545
Au Rb Au 138.12(5) 26_445 1_545
Au Rb Au 48.59(4) 25 1_545
Au Rb Au 156.47(4) 2_565 1_545
Au Rb In 160.41(2) 3_655 19_455
Au Rb In 45.74(5) 28_545 19_455
Au Rb In 43.07(2) 4_455 19_455
Au Rb In 119.10(4) 27_455 19_455
Au Rb In 45.79(5) 26_445 19_455
Au Rb In 119.05(5) 25 19_455
Au Rb In 94.27(6) 2_565 19_455
Au Rb In 97.89(6) 1_545 19_455
Au Rb In 45.74(5) 3_655 27_455
Au Rb In 160.41(2) 28_545 27_455
Au Rb In 119.10(4) 4_455 27_455
Au Rb In 43.07(2) 27_455 27_455
Au Rb In 94.27(6) 26_445 27_455
Au Rb In 97.89(6) 25 27_455
Au Rb In 45.79(5) 2_565 27_455
Au Rb In 119.05(5) 1_545 27_455
In Rb In 140.04(11) 19_455 27_455
Au Rb In 45.79(5) 3_655 25
Au Rb In 97.89(6) 28_545 25
Au Rb In 119.05(5) 4_455 25
Au Rb In 94.27(6) 27_455 25
Au Rb In 160.41(2) 26_445 25
Au Rb In 43.07(2) 25 25
Au Rb In 119.10(4) 2_565 25
Au Rb In 45.74(5) 1_545 25
In Rb In 143.58(10) 19_455 25
In Rb In 74.381(12) 27_455 25
Au Rb In 97.89(6) 3_655 1_545
Au Rb In 45.79(5) 28_545 1_545
Au Rb In 94.27(6) 4_455 1_545
Au Rb In 119.05(5) 27_455 1_545
Au Rb In 119.10(4) 26_445 1_545
Au Rb In 45.74(5) 25 1_545
Au Rb In 160.41(2) 2_565 1_545
Au Rb In 43.07(2) 1_545 1_545
In Rb In 74.381(13) 19_455 1_545
In Rb In 143.58(10) 27_455 1_545
In Rb In 76.82(5) 25 1_545

loop_
_geom_bond_atom_site_label_1
_geom_bond_atom_site_label_2
_geom_bond_distance
_geom_bond_site_symmetry_2
Au Au 2.739(3) 18_556
Au In 2.7707(14) .
Au Au 2.820(3) 25_565
Au In 2.927(3) 25_565
Au In 2.930(2) 27_455
Au In 2.930(2) 11
Au Au 3.027(2) 27_455
Au Au 3.027(2) 28
Au Rb 3.4272(7) 25
Au Rb 3.4272(7) 1_565
In Au 2.7707(14) 18
In Au 2.927(3) 25_565
In Au 2.927(3) 10_564
In Au 2.930(2) 12_454
In Au 2.930(2) 11_554
In Au 2.930(2) 27_455
In Au 2.930(2) 28
In Rb 3.9863(14) 25
In Rb 3.9863(14) 1_565
In Rb 3.9863(14) 9_554
In Rb 3.9863(14) 17_565
Rb Au 3.4272(7) 3_655
Rb Au 3.4272(7) 28_545
Rb Au 3.4272(7) 4_455
Rb Au 3.4272(7) 27_455
Rb Au 3.4272(7) 26_445
Rb Au 3.4272(7) 25
Rb Au 3.4272(7) 2_565
Rb Au 3.4272(7) 1_545
Rb In 3.9863(14) 19_455
Rb In 3.9863(14) 27_455
Rb In 3.9863(14) 25
Rb In 3.9863(14) 1_545
